data_1536581
loop_
_publ_author_name
'Dukat, W.'
'Gall, F.'
'Mootz, D.'
'Meyer, C.'
'Naumann, D.'
'Schulz, K.'
'Nowicki, G.'

_publ_section_title
;
 Kristallstruktur von (C F3) Te Te (C F3) - Synthese, Charakterisierung
 und Eigenschaften von C F3 Te I
;
_journal_name_full 'Zeitschrift fuer Anorganische und Allgemeine Chemie'
_journal_page_first 617
_journal_page_last 621
_journal_volume 622
_journal_year 1996
_chemical_formula_sum 'C2 F6 Te2'
_chemical_name_systematic '(C F3) Te Te (C F3)'
_space_group_IT_number 14
_symmetry_space_group_name_Hall '-P 2yab'
_symmetry_space_group_name_H-M 'P 1 21/a 1'
_cell_angle_alpha 90
_cell_angle_beta 101.2
_cell_angle_gamma 90
_cell_formula_units_Z 4
_cell_length_a 10.13
_cell_length_b 11.489
_cell_length_c 6.822
_cell_volume 778.848
_citation_journal_id_ASTM ZAACAB
_cod_data_source_file Dukat_ZAACAB_1996_1812.cif
_cod_data_source_block C2F6Te2
_cod_original_cell_volume 778.8477
_cod_original_sg_symbol_Hall '-P 2ybc (z,y,-x)'
_cod_database_code 1536581

loop_
_symmetry_equiv_pos_as_xyz
x,y,z
-x+1/2,y+1/2,-z
-x,-y,-z
x-1/2,-y-1/2,z

loop_
_atom_site_label
_atom_site_type_symbol
_atom_site_fract_x
_atom_site_fract_y
_atom_site_fract_z
_atom_site_occupancy
_atom_site_U_iso_or_equiv
Te1 Te-1 0.52505 0.35544 0.25372 1 0.0
F3 F-1 0.388 0.1319 0.3195 1 0.0
F2 F-1 0.5462 0.1785 0.5613 1 0.0
F5 F-1 0.1099 0.5742 0.0985 1 0.0
F1 F-1 0.3527 0.2618 0.5231 1 0.0
C2 C+4 0.2267 0.5319 0.1888 1 0.0
C1 C+4 0.4449 0.222 0.4269 1 0.0
F6 F-1 0.3117 0.6208 0.2285 1 0.0
F4 F-1 0.2113 0.4913 0.3655 1 0.0
Te2 Te-1 0.29409 0.39973 0.002 1 0.0
